data_4300951
loop_
_publ_author_name
'Zdenek Spichal'
'Marek Necas'
'Jiri Pinkas'

_publ_section_title
;

From Parquets to Bricks: A Series of Lanthanide Coordination Polymers

with Bis(diphenylphosphino)ethane Dioxide

;
_journal_name_full 'Inorganic Chemistry'
_journal_page_first 2074
_journal_page_last 2080
_journal_paper_doi 10.1021/ic048826f
_journal_volume 44
_journal_year 2005
_chemical_formula_sum 'C39.5 H36 Lu N3 O12.5 P3'
_chemical_formula_weight 1020.59
_chemical_name_systematic
; 

 ? 

;
_space_group_IT_number 2
_symmetry_cell_setting triclinic
_symmetry_space_group_name_Hall '-P 1'
_symmetry_space_group_name_H-M 'P -1'
_atom_sites_solution_hydrogens geom
_atom_sites_solution_primary direct
_atom_sites_solution_secondary difmap
_audit_creation_method SHELXL-97
_cell_angle_alpha 77.35(3)
_cell_angle_beta 76.72(3)
_cell_angle_gamma 88.10(3)
_cell_formula_units_Z 4
_cell_length_a 12.781(5)
_cell_length_b 16.527(6)
_cell_length_c 20.306(6)
_cell_measurement_temperature 120(2)
_cell_volume 4073(3)
_computing_structure_refinement 'SHELXL-97 (Sheldrick, 1997)'
_computing_structure_solution 'SHELXS-97 (Sheldrick, 1990)'
_diffrn_ambient_temperature 120(2)
_diffrn_measured_fraction_theta_full 0.996
_diffrn_measured_fraction_theta_max 0.996
_diffrn_radiation_monochromator graphite
_diffrn_radiation_source 'fine-focus sealed tube'
_diffrn_radiation_type MoK\a
_diffrn_radiation_wavelength 0.71073
_diffrn_reflns_av_R_equivalents 0.0544
_diffrn_reflns_av_sigmaI/netI 0.1139
_diffrn_reflns_limit_h_max 15
_diffrn_reflns_limit_h_min -15
_diffrn_reflns_limit_k_max 19
_diffrn_reflns_limit_k_min -19
_diffrn_reflns_limit_l_max 24
_diffrn_reflns_limit_l_min -22
_diffrn_reflns_number 32028
_diffrn_reflns_theta_full 25.00
_diffrn_reflns_theta_max 25.00
_diffrn_reflns_theta_min 2.90
_exptl_absorpt_coefficient_mu 2.610
_exptl_absorpt_correction_T_max 0.7803
_exptl_absorpt_correction_T_min 0.6234
_exptl_crystal_density_diffrn 1.664
_exptl_crystal_density_method 'not measured'
_exptl_crystal_F_000 2040
_exptl_crystal_size_max 0.20
_exptl_crystal_size_mid 0.20
_exptl_crystal_size_min 0.10
_refine_diff_density_max 1.135
_refine_diff_density_min -0.930
_refine_diff_density_rms 0.123
_refine_ls_extinction_coef 0.00000(4)
_refine_ls_extinction_expression Fc^*^=kFc[1+0.001xFc^2^\l^3^/sin(2\q)]^-1/4^
_refine_ls_extinction_method SHELXL
_refine_ls_goodness_of_fit_ref 0.853
_refine_ls_hydrogen_treatment mixed
_refine_ls_matrix_type full
_refine_ls_number_parameters 1064
_refine_ls_number_reflns 14308
_refine_ls_number_restraints 0
_refine_ls_restrained_S_all 0.853
_refine_ls_R_factor_all 0.0777
_refine_ls_R_factor_gt 0.0387
_refine_ls_shift/su_max 14.998
_refine_ls_shift/su_mean 0.017
_refine_ls_structure_factor_coef Fsqd
_refine_ls_weighting_details 'calc w=1/[\s^2^(Fo^2^)+(0.0070P)^2^+0.0000P] where P=(Fo^2^+2Fc^2^)/3'
_refine_ls_weighting_scheme calc
_refine_ls_wR_factor_gt 0.0554
_refine_ls_wR_factor_ref 0.0637
_reflns_number_gt 9375
_reflns_number_total 14308
_reflns_threshold_expression >2sigma(I)
_cod_data_source_file ic048826fsi20040825_065511_06.cif
_cod_data_source_block 7
_cod_depositor_comments
;
The following automatic conversions were performed:
'_symmetry_cell_setting' value 'Triclinic' changed to 'triclinic'
according to '/home/saulius/struct/CIF-dictionaries/cif_core.dic'
dictionary named 'cif_core.dic' version 2.4.1 from 2010-06-29.

Automatic conversion script
Id: cif_fix_enum 1527 2010-12-29 10:47:43Z saulius 
;
_cod_original_cell_volume 4073(2)
_cod_original_formula_sum 'C39.50 H36 Lu N3 O12.50 P3'
_cod_database_code 4300951

loop_
_symmetry_equiv_pos_as_xyz
'x, y, z'
'-x, -y, -z'

loop_
_atom_site_label
_atom_site_type_symbol
_atom_site_fract_x
_atom_site_fract_y
_atom_site_fract_z
_atom_site_U_iso_or_equiv
_atom_site_adp_type
_atom_site_occupancy
_atom_site_symmetry_multiplicity
_atom_site_calc_flag
_atom_site_refinement_flags
_atom_site_disorder_assembly
_atom_site_disorder_group
Lu1 Lu 0.59634(2) 0.950300(16) 0.209711(13) 0.01716(8) Uani 1 1 d . . .
Lu2 Lu 0.95932(2) 1.432593(16) 0.285515(13) 0.01725(8) Uani 1 1 d . . .
P6 P 1.09645(12) 1.43690(10) 0.42315(8) 0.0175(4) Uani 1 1 d . . .
P1 P 0.67038(13) 0.76717(10) 0.13823(8) 0.0199(4) Uani 1 1 d . . .
P2 P 0.70093(12) 0.78131(10) 0.32096(8) 0.0186(4) Uani 1 1 d . . .
P3 P 0.58816(13) 1.08613(10) 0.03908(8) 0.0206(4) Uani 1 1 d . . .
P4 P 0.78881(13) 1.33467(10) 0.20588(8) 0.0217(4) Uani 1 1 d . . .
P5 P 0.92296(13) 1.20792(10) 0.34450(8) 0.0206(4) Uani 1 1 d . . .
O1 O 0.6160(3) 0.8450(2) 0.15412(18) 0.0186(10) Uani 1 1 d . . .
O2 O 0.6755(3) 0.8674(2) 0.28651(18) 0.0221(10) Uani 1 1 d . . .
O3 O 0.5997(3) 1.0304(2) 0.10510(19) 0.0252(10) Uani 1 1 d . . .
O4 O 0.8332(3) 1.3916(2) 0.24051(19) 0.0209(10) Uani 1 1 d . . .
O5 O 0.9590(3) 1.2967(2) 0.33325(18) 0.0203(10) Uani 1 1 d . . .
O6 O 1.0268(3) 1.4529(2) 0.37266(18) 0.0184(9) Uani 1 1 d . . .
O11 O 0.4570(3) 0.8487(3) 0.2832(2) 0.0395(13) Uani 1 1 d . . .
O12 O 0.4166(3) 0.9333(3) 0.1977(2) 0.0279(11) Uani 1 1 d . . .
O13 O 0.2974(3) 0.8430(3) 0.2646(2) 0.0485(14) Uani 1 1 d . . .
O21 O 0.5370(4) 0.9915(3) 0.3175(2) 0.0366(12) Uani 1 1 d . . .
O22 O 0.4999(4) 1.0764(3) 0.2310(2) 0.0536(16) Uani 1 1 d . . .
O23 O 0.4558(5) 1.1056(3) 0.3337(2) 0.0674(18) Uani 1 1 d . . .
O31 O 0.7317(3) 1.0453(2) 0.2127(2) 0.0261(11) Uani 1 1 d . . .
O32 O 0.7891(3) 0.9519(3) 0.1541(2) 0.0249(10) Uani 1 1 d . . .
O33 O 0.9036(4) 1.0400(3) 0.1653(2) 0.0481(14) Uani 1 1 d . . .
O41 O 0.8204(3) 1.5234(2) 0.3243(2) 0.0251(10) Uani 1 1 d . . .
O42 O 0.7968(3) 1.3980(2) 0.38467(19) 0.0249(10) Uani 1 1 d . . .
O43 O 0.6691(3) 1.4881(3) 0.3997(2) 0.0369(12) Uani 1 1 d . . .
O51 O 0.9231(4) 1.5530(3) 0.1897(2) 0.0350(12) Uani 1 1 d . . .
O52 O 1.0546(3) 1.5612(2) 0.2378(2) 0.0289(11) Uani 1 1 d . . .
O53 O 1.0205(4) 1.6694(3) 0.1623(2) 0.0378(12) Uani 1 1 d . . .
O61 O 1.1506(3) 1.4019(3) 0.2553(2) 0.0292(11) Uani 1 1 d . . .
O62 O 1.0578(3) 1.4025(3) 0.1796(2) 0.0302(11) Uani 1 1 d . . .
O63 O 1.2325(4) 1.3936(3) 0.1509(2) 0.0547(15) Uani 1 1 d . . .
N10 N 0.3883(4) 0.8733(3) 0.2487(3) 0.0259(13) Uani 1 1 d . . .
N20 N 0.4949(5) 1.0605(4) 0.2951(4) 0.0423(17) Uani 1 1 d . . .
N30 N 0.8119(4) 1.0130(3) 0.1769(3) 0.0288(13) Uani 1 1 d . . .
N40 N 0.7601(4) 1.4693(3) 0.3716(3) 0.0224(13) Uani 1 1 d . . .
N50 N 1.0002(5) 1.5974(3) 0.1947(3) 0.0284(14) Uani 1 1 d . . .
N60 N 1.1500(4) 1.3996(3) 0.1935(3) 0.0295(14) Uani 1 1 d . . .
C1 C 0.7490(5) 0.7212(4) 0.1991(3) 0.0223(15) Uani 1 1 d . . .
H1A H 0.7790 0.6686 0.1879 0.027 Uiso 1 1 calc R . .
H1B H 0.8098 0.7590 0.1948 0.027 Uiso 1 1 calc R . .
C2 C 0.6807(5) 0.7036(3) 0.2751(3) 0.0230(15) Uani 1 1 d . . .
H2A H 0.7000 0.6488 0.3002 0.028 Uiso 1 1 calc R . .
H2B H 0.6036 0.7012 0.2746 0.028 Uiso 1 1 calc R . .
C3 C 0.4901(5) 1.0441(3) 0.0037(3) 0.0260(16) Uani 1 1 d . . .
H3A H 0.4179 1.0469 0.0340 0.031 Uiso 1 1 calc R . .
H3B H 0.4897 1.0793 -0.0425 0.031 Uiso 1 1 calc R . .
C4 C 0.8320(5) 1.2303(4) 0.2287(3) 0.0291(17) Uani 1 1 d . . .
H4A H 0.7944 1.1943 0.2081 0.035 Uiso 1 1 calc R . .
H4B H 0.9101 1.2279 0.2086 0.035 Uiso 1 1 calc R . .
C5 C 0.8103(5) 1.1961(4) 0.3079(3) 0.0276(16) Uani 1 1 d . . .
H5A H 0.7907 1.1365 0.3181 0.033 Uiso 1 1 calc R . .
H5B H 0.7481 1.2251 0.3307 0.033 Uiso 1 1 calc R . .
C6 C 1.0193(5) 1.4547(3) 0.5043(3) 0.0210(15) Uani 1 1 d . . .
H6A H 0.9563 1.4163 0.5211 0.025 Uiso 1 1 calc R . .
H6B H 1.0638 1.4435 0.5391 0.025 Uiso 1 1 calc R . .
C1A C 0.7606(5) 0.7886(4) 0.0528(3) 0.0238(15) Uani 1 1 d . . .
C2A C 0.8087(5) 0.7242(4) 0.0229(3) 0.0401(19) Uani 1 1 d . . .
H2AA H 0.7964 0.6682 0.0474 0.048 Uiso 1 1 calc R . .
C3A C 0.8742(5) 0.7433(4) -0.0428(3) 0.0390(19) Uani 1 1 d . . .
H3AA H 0.9070 0.7001 -0.0640 0.047 Uiso 1 1 calc R . .
C4A C 0.8924(5) 0.8250(4) -0.0779(3) 0.0326(17) Uani 1 1 d . . .
H4AA H 0.9380 0.8376 -0.1231 0.039 Uiso 1 1 calc R . .
C5A C 0.8452(5) 0.8884(4) -0.0483(3) 0.0303(17) Uani 1 1 d . . .
H5AA H 0.8570 0.9444 -0.0729 0.036 Uiso 1 1 calc R . .
C6A C 0.7801(5) 0.8693(4) 0.0181(3) 0.0239(15) Uani 1 1 d . . .
H6AA H 0.7488 0.9126 0.0396 0.029 Uiso 1 1 calc R . .
C1B C 0.5719(5) 0.6915(4) 0.1400(3) 0.0207(15) Uani 1 1 d . . .
C2B C 0.4663(6) 0.7169(4) 0.1409(3) 0.0320(18) Uani 1 1 d . . .
H2BA H 0.4478 0.7729 0.1418 0.038 Uiso 1 1 calc R . .
C3B C 0.3879(6) 0.6602(5) 0.1406(3) 0.051(2) Uani 1 1 d . . .
H3BA H 0.3164 0.6779 0.1409 0.061 Uiso 1 1 calc R . .
C4B C 0.4136(7) 0.5786(5) 0.1398(4) 0.053(2) Uani 1 1 d . . .
H4BA H 0.3600 0.5401 0.1398 0.064 Uiso 1 1 calc R . .
C5B C 0.5184(8) 0.5534(5) 0.1389(3) 0.050(2) Uani 1 1 d . . .
H5BA H 0.5369 0.4976 0.1374 0.060 Uiso 1 1 calc R . .
C6B C 0.5952(6) 0.6082(4) 0.1400(3) 0.0356(18) Uani 1 1 d . . .
H6BA H 0.6660 0.5894 0.1409 0.043 Uiso 1 1 calc R . .
C1C C 0.6136(4) 0.7498(3) 0.4053(3) 0.0157(14) Uani 1 1 d . . .
C2C C 0.6169(5) 0.6688(4) 0.4452(3) 0.0227(15) Uani 1 1 d . . .
H2CA H 0.6679 0.6308 0.4283 0.027 Uiso 1 1 calc R . .
C3C C 0.5459(5) 0.6447(4) 0.5089(3) 0.0274(16) Uani 1 1 d . . .
H3CA H 0.5468 0.5897 0.5353 0.033 Uiso 1 1 calc R . .
C4C C 0.4738(5) 0.7007(4) 0.5340(3) 0.0294(17) Uani 1 1 d . . .
H4CA H 0.4251 0.6842 0.5777 0.035 Uiso 1 1 calc R . .
C5C C 0.4722(5) 0.7813(4) 0.4956(3) 0.0282(16) Uani 1 1 d . . .
H5CA H 0.4238 0.8202 0.5136 0.034 Uiso 1 1 calc R . .
C6C C 0.5404(5) 0.8046(4) 0.4319(3) 0.0243(15) Uani 1 1 d . . .
H6CA H 0.5375 0.8593 0.4054 0.029 Uiso 1 1 calc R . .
C1D C 0.8399(5) 0.7776(4) 0.3268(3) 0.0176(14) Uani 1 1 d . . .
C2D C 0.8890(5) 0.8496(4) 0.3311(3) 0.0319(17) Uani 1 1 d . . .
H2DA H 0.8502 0.8996 0.3313 0.038 Uiso 1 1 calc R . .
C3D C 0.9954(6) 0.8465(4) 0.3351(3) 0.0407(19) Uani 1 1 d . . .
H3DA H 1.0300 0.8954 0.3375 0.049 Uiso 1 1 calc R . .
C4D C 1.0523(5) 0.7749(4) 0.3357(3) 0.0322(17) Uani 1 1 d . . .
H4DA H 1.1255 0.7745 0.3385 0.039 Uiso 1 1 calc R . .
C5D C 1.0039(5) 0.7034(4) 0.3323(3) 0.0263(16) Uani 1 1 d . . .
H5DA H 1.0431 0.6535 0.3328 0.032 Uiso 1 1 calc R . .
C6D C 0.8974(5) 0.7051(4) 0.3282(3) 0.0258(16) Uani 1 1 d . . .
H6DA H 0.8632 0.6558 0.3262 0.031 Uiso 1 1 calc R . .
C1E C 0.5400(5) 1.1872(4) 0.0482(3) 0.0222(15) Uani 1 1 d . . .
C2E C 0.4321(6) 1.1994(5) 0.0733(4) 0.045(2) Uani 1 1 d . . .
H2EA H 0.3837 1.1532 0.0876 0.054 Uiso 1 1 calc R . .
C3E C 0.3933(7) 1.2771(6) 0.0779(4) 0.068(3) Uani 1 1 d . . .
H3EA H 0.3188 1.2846 0.0952 0.081 Uiso 1 1 calc R . .
C4E C 0.4636(8) 1.3436(5) 0.0573(4) 0.059(3) Uani 1 1 d . . .
H4EA H 0.4370 1.3974 0.0601 0.071 Uiso 1 1 calc R . .
C5E C 0.5698(7) 1.3341(5) 0.0332(3) 0.052(2) Uani 1 1 d . . .
H5EA H 0.6178 1.3806 0.0197 0.062 Uiso 1 1 calc R . .
C6E C 0.6076(6) 1.2559(4) 0.0285(3) 0.0383(18) Uani 1 1 d . . .
H6EA H 0.6823 1.2492 0.0112 0.046 Uiso 1 1 calc R . .
C1F C 0.7173(5) 1.1005(3) -0.0220(3) 0.0195(15) Uani 1 1 d . . .
C2F C 0.7291(5) 1.1152(4) -0.0929(3) 0.0308(17) Uani 1 1 d . . .
H2FA H 0.6677 1.1146 -0.1117 0.037 Uiso 1 1 calc R . .
C3F C 0.8303(6) 1.1307(4) -0.1369(3) 0.0405(19) Uani 1 1 d . . .
H3FA H 0.8369 1.1414 -0.1856 0.049 Uiso 1 1 calc R . .
C4F C 0.9195(6) 1.1308(4) -0.1119(4) 0.0406(19) Uani 1 1 d . . .
H4FA H 0.9881 1.1414 -0.1429 0.049 Uiso 1 1 calc R . .
C5F C 0.9106(6) 1.1154(4) -0.0411(4) 0.048(2) Uani 1 1 d . . .
H5FA H 0.9730 1.1150 -0.0231 0.057 Uiso 1 1 calc R . .
C6F C 0.8084(5) 1.1004(4) 0.0043(3) 0.0308(17) Uani 1 1 d . . .
H6FA H 0.8019 1.0901 0.0529 0.037 Uiso 1 1 calc R . .
C1G C 0.8275(5) 1.3677(4) 0.1135(3) 0.0175(14) Uani 1 1 d . . .
C2G C 0.8491(6) 1.3142(4) 0.0689(3) 0.0384(19) Uani 1 1 d . . .
H2GA H 0.8456 1.2560 0.0874 0.046 Uiso 1 1 calc R . .
C3G C 0.8754(6) 1.3428(4) -0.0011(3) 0.043(2) Uani 1 1 d . . .
H3GA H 0.8917 1.3051 -0.0311 0.051 Uiso 1 1 calc R . .
C4G C 0.8783(6) 1.4279(4) -0.0282(3) 0.0399(19) Uani 1 1 d . . .
H4GA H 0.8940 1.4482 -0.0770 0.048 Uiso 1 1 calc R . .
C5G C 0.8586(6) 1.4825(4) 0.0148(4) 0.052(2) Uani 1 1 d . . .
H5GA H 0.8617 1.5405 -0.0038 0.062 Uiso 1 1 calc R . .
C6G C 0.8339(6) 1.4518(4) 0.0865(3) 0.040(2) Uani 1 1 d . . .
H6GA H 0.8215 1.4892 0.1168 0.048 Uiso 1 1 calc R . .
C1H C 0.6448(5) 1.3360(4) 0.2305(3) 0.0246(16) Uani 1 1 d . . .
C2H C 0.5814(6) 1.2820(5) 0.2126(4) 0.056(2) Uani 1 1 d . . .
H2HA H 0.6132 1.2386 0.1913 0.068 Uiso 1 1 calc R . .
C3H C 0.4715(8) 1.2917(7) 0.2261(5) 0.079(4) Uani 1 1 d . . .
H3HA H 0.4278 1.2548 0.2137 0.095 Uiso 1 1 calc R . .
C4H C 0.4252(7) 1.3524(8) 0.2565(5) 0.082(4) Uani 1 1 d . . .
H4HA H 0.3496 1.3591 0.2636 0.098 Uiso 1 1 calc R . .
C5H C 0.4863(6) 1.4056(6) 0.2779(4) 0.066(3) Uani 1 1 d . . .
H5HA H 0.4528 1.4468 0.3014 0.079 Uiso 1 1 calc R . .
C6H C 0.5978(5) 1.3972(4) 0.2638(3) 0.039(2) Uani 1 1 d . . .
H6HA H 0.6414 1.4334 0.2770 0.046 Uiso 1 1 calc R . .
C1I C 1.0320(5) 1.1493(4) 0.3070(3) 0.0228(15) Uani 1 1 d . . .
C2I C 1.0191(6) 1.0827(4) 0.2785(3) 0.0293(17) Uani 1 1 d . . .
H2IA H 0.9489 1.0639 0.2803 0.035 Uiso 1 1 calc R . .
C3I C 1.1075(7) 1.0432(4) 0.2474(3) 0.045(2) Uani 1 1 d . . .
H3IA H 1.0978 0.9981 0.2272 0.055 Uiso 1 1 calc R . .
C4I C 1.2087(7) 1.0689(5) 0.2457(3) 0.048(2) Uani 1 1 d . . .
H4IA H 1.2690 1.0413 0.2241 0.058 Uiso 1 1 calc R . .
C5I C 1.2247(6) 1.1335(5) 0.2744(4) 0.054(2) Uani 1 1 d . . .
H5IA H 1.2955 1.1496 0.2740 0.065 Uiso 1 1 calc R . .
C6I C 1.1357(5) 1.1762(4) 0.3048(3) 0.0360(18) Uani 1 1 d . . .
H6IA H 1.1460 1.2225 0.3235 0.043 Uiso 1 1 calc R . .
C1J C 0.8765(5) 1.1601(4) 0.4353(3) 0.0247(15) Uani 1 1 d . . .
C2J C 0.8949(5) 1.0776(4) 0.4628(3) 0.0311(17) Uani 1 1 d . . .
H2JA H 0.9348 1.0445 0.4333 0.037 Uiso 1 1 calc R . .
C3J C 0.8563(5) 1.0431(4) 0.5320(3) 0.0311(17) Uani 1 1 d . . .
H3JA H 0.8697 0.9866 0.5500 0.037 Uiso 1 1 calc R . .
C4J C 0.7979(5) 1.0909(4) 0.5751(3) 0.0297(17) Uani 1 1 d . . .
H4JA H 0.7716 1.0672 0.6229 0.036 Uiso 1 1 calc R . .
C5J C 0.7775(5) 1.1725(4) 0.5494(3) 0.0323(17) Uani 1 1 d . . .
H5JA H 0.7363 1.2046 0.5793 0.039 Uiso 1 1 calc R . .
C6J C 0.8178(5) 1.2085(4) 0.4787(3) 0.0265(16) Uani 1 1 d . . .
H6JA H 0.8052 1.2651 0.4607 0.032 Uiso 1 1 calc R . .
C1K C 1.1469(5) 1.3337(4) 0.4404(3) 0.0189(14) Uani 1 1 d . . .
C2K C 1.2525(5) 1.3176(4) 0.4125(3) 0.0334(18) Uani 1 1 d . . .
H2KA H 1.2991 1.3618 0.3845 0.040 Uiso 1 1 calc R . .
C3K C 1.2916(6) 1.2372(4) 0.4248(4) 0.048(2) Uani 1 1 d . . .
H3KA H 1.3646 1.2270 0.4056 0.057 Uiso 1 1 calc R . .
C4K C 1.2249(6) 1.1729(4) 0.4646(4) 0.046(2) Uani 1 1 d . . .
H4KA H 1.2519 1.1183 0.4730 0.055 Uiso 1 1 calc R . .
C5K C 1.1192(7) 1.1871(4) 0.4922(4) 0.047(2) Uani 1 1 d . . .
H5KA H 1.0726 1.1424 0.5193 0.056 Uiso 1 1 calc R . .
C6K C 1.0808(5) 1.2682(4) 0.4800(3) 0.0329(17) Uani 1 1 d . . .
H6KA H 1.0078 1.2782 0.4994 0.040 Uiso 1 1 calc R . .
C1L C 1.2078(4) 1.5096(4) 0.3991(3) 0.0185(14) Uani 1 1 d . . .
C2L C 1.2325(5) 1.5624(4) 0.3354(3) 0.0266(16) Uani 1 1 d . . .
H2LA H 1.1969 1.5565 0.3005 0.032 Uiso 1 1 calc R . .
C3L C 1.3100(6) 1.6252(4) 0.3218(4) 0.0401(19) Uani 1 1 d . . .
H3LA H 1.3266 1.6617 0.2774 0.048 Uiso 1 1 calc R . .
C4L C 1.3627(5) 1.6350(4) 0.3712(4) 0.0375(19) Uani 1 1 d . . .
H4LA H 1.4147 1.6783 0.3613 0.045 Uiso 1 1 calc R . .
C5L C 1.3402(5) 1.5825(4) 0.4346(4) 0.0377(19) Uani 1 1 d . . .
H5LA H 1.3768 1.5884 0.4691 0.045 Uiso 1 1 calc R . .
C6L C 1.2621(5) 1.5194(4) 0.4484(3) 0.0297(17) Uani 1 1 d . . .
H6LA H 1.2464 1.4826 0.4927 0.036 Uiso 1 1 calc R . .
O100 O 0.7162(4) 1.0021(3) 0.3837(2) 0.0461(13) Uani 1 1 d . . .
C100 C 0.6358(6) 1.0173(4) 0.4431(4) 0.046(2) Uani 1 1 d . . .

loop_
_atom_site_aniso_label
_atom_site_aniso_U_11
_atom_site_aniso_U_22
_atom_site_aniso_U_33
_atom_site_aniso_U_23
_atom_site_aniso_U_13
_atom_site_aniso_U_12
Lu1 0.01840(16) 0.01695(17) 0.01716(17) -0.00304(13) -0.00680(13) 0.00050(13)
Lu2 0.01738(16) 0.01794(17) 0.01757(17) -0.00493(13) -0.00532(13) 0.00051(13)
P6 0.0149(9) 0.0206(9) 0.0192(9) -0.0072(7) -0.0051(7) -0.0008(7)
P1 0.0237(9) 0.0181(9) 0.0185(10) -0.0056(8) -0.0048(8) 0.0017(7)
P2 0.0179(9) 0.0205(9) 0.0190(10) -0.0041(8) -0.0077(7) 0.0012(7)
P3 0.0231(9) 0.0195(9) 0.0207(10) -0.0015(8) -0.0101(8) -0.0047(8)
P4 0.0233(9) 0.0224(10) 0.0209(10) -0.0040(8) -0.0086(8) -0.0025(8)
P5 0.0228(9) 0.0169(9) 0.0238(10) -0.0046(8) -0.0092(8) 0.0019(7)
O1 0.020(2) 0.014(2) 0.020(2) 0.0005(18) -0.0033(19) -0.0011(19)
O2 0.027(2) 0.019(2) 0.018(2) 0.0012(19) -0.007(2) 0.006(2)
O3 0.028(3) 0.022(2) 0.025(3) 0.001(2) -0.011(2) -0.002(2)
O4 0.024(2) 0.016(2) 0.024(2) -0.0061(19) -0.008(2) 0.0013(19)
O5 0.024(2) 0.019(2) 0.020(2) -0.0037(19) -0.0096(19) -0.0011(19)
O6 0.021(2) 0.022(2) 0.015(2) -0.0055(18) -0.0083(19) 0.0019(19)
O11 0.030(3) 0.060(4) 0.024(3) 0.010(2) -0.014(2) -0.020(3)
O12 0.018(2) 0.032(3) 0.028(3) 0.008(2) -0.006(2) -0.008(2)
O13 0.022(3) 0.067(4) 0.051(3) 0.000(3) -0.006(2) -0.018(3)
O21 0.054(3) 0.026(3) 0.028(3) -0.006(2) -0.007(2) 0.017(3)
O22 0.082(4) 0.067(4) 0.031(3) -0.030(3) -0.039(3) 0.040(3)
O23 0.106(5) 0.065(4) 0.055(4) -0.047(3) -0.044(3) 0.058(4)
O31 0.031(3) 0.031(3) 0.020(3) -0.011(2) -0.008(2) -0.007(2)
O32 0.017(2) 0.032(3) 0.027(3) -0.007(2) -0.006(2) -0.005(2)
O33 0.022(3) 0.074(4) 0.050(3) -0.014(3) -0.008(2) -0.021(3)
O41 0.024(2) 0.019(2) 0.026(3) 0.000(2) 0.002(2) -0.006(2)
O42 0.033(3) 0.018(2) 0.021(3) -0.003(2) -0.004(2) 0.003(2)
O43 0.022(3) 0.039(3) 0.045(3) -0.015(2) 0.007(2) 0.003(2)
O51 0.041(3) 0.030(3) 0.037(3) -0.009(2) -0.013(2) -0.001(2)
O52 0.029(3) 0.028(3) 0.027(3) 0.005(2) -0.010(2) -0.005(2)
O53 0.058(3) 0.020(3) 0.027(3) 0.005(2) -0.001(2) -0.006(2)
O61 0.027(3) 0.040(3) 0.024(3) -0.014(2) -0.006(2) 0.003(2)
O62 0.023(3) 0.047(3) 0.022(3) -0.012(2) -0.004(2) 0.005(2)
O63 0.030(3) 0.092(4) 0.046(3) -0.035(3) 0.001(3) 0.015(3)
N10 0.014(3) 0.031(4) 0.029(4) -0.009(3) 0.007(3) -0.009(3)
N20 0.043(4) 0.033(4) 0.065(5) -0.034(4) -0.021(4) 0.019(3)
N30 0.028(3) 0.037(4) 0.024(3) -0.004(3) -0.011(3) -0.011(3)
N40 0.024(3) 0.025(3) 0.022(3) -0.013(3) -0.005(3) -0.001(3)
N50 0.039(4) 0.025(3) 0.019(3) -0.006(3) 0.000(3) 0.005(3)
N60 0.014(3) 0.045(4) 0.028(4) -0.012(3) 0.000(3) 0.003(3)
C1 0.029(4) 0.019(4) 0.019(4) -0.006(3) -0.005(3) 0.003(3)
C2 0.020(3) 0.025(4) 0.027(4) -0.001(3) -0.014(3) 0.003(3)
C3 0.027(4) 0.023(4) 0.030(4) 0.001(3) -0.016(3) -0.005(3)
C4 0.043(4) 0.025(4) 0.024(4) -0.003(3) -0.019(3) -0.001(3)
C5 0.028(4) 0.025(4) 0.030(4) -0.002(3) -0.011(3) -0.004(3)
C6 0.018(3) 0.024(4) 0.022(4) -0.006(3) -0.005(3) 0.001(3)
C1A 0.025(4) 0.023(4) 0.022(4) -0.004(3) -0.002(3) 0.000(3)
C2A 0.055(5) 0.021(4) 0.032(5) -0.002(3) 0.010(4) 0.001(4)
C3A 0.046(5) 0.030(4) 0.033(5) -0.011(4) 0.010(4) -0.002(4)
C4A 0.030(4) 0.043(5) 0.023(4) -0.011(4) 0.002(3) -0.003(4)
C5A 0.029(4) 0.029(4) 0.028(4) 0.002(3) -0.006(3) -0.001(3)
C6A 0.027(4) 0.025(4) 0.019(4) -0.005(3) -0.004(3) 0.007(3)
C1B 0.035(4) 0.019(4) 0.007(3) 0.001(3) -0.005(3) -0.003(3)
C2B 0.046(5) 0.030(4) 0.021(4) 0.000(3) -0.014(4) -0.008(4)
C3B 0.056(5) 0.055(6) 0.040(5) 0.008(4) -0.024(4) -0.024(5)
C4B 0.081(7) 0.048(6) 0.033(5) 0.009(4) -0.030(5) -0.040(5)
C5B 0.098(7) 0.034(5) 0.023(5) -0.006(4) -0.019(5) -0.024(5)
C6B 0.052(5) 0.034(4) 0.021(4) -0.009(3) -0.007(4) -0.005(4)
C1C 0.012(3) 0.020(4) 0.017(4) -0.003(3) -0.009(3) -0.002(3)
C2C 0.021(4) 0.026(4) 0.023(4) -0.005(3) -0.010(3) 0.004(3)
C3C 0.026(4) 0.024(4) 0.027(4) 0.005(3) -0.006(3) -0.005(3)
C4C 0.020(4) 0.042(5) 0.024(4) -0.001(4) -0.005(3) -0.008(3)
C5C 0.022(4) 0.036(4) 0.025(4) -0.007(3) -0.002(3) 0.001(3)
C6C 0.029(4) 0.021(4) 0.023(4) 0.000(3) -0.011(3) -0.006(3)
C1D 0.018(3) 0.026(4) 0.004(3) 0.003(3) 0.001(3) -0.004(3)
C2D 0.024(4) 0.030(4) 0.043(5) -0.010(4) -0.007(3) -0.002(3)
C3D 0.040(5) 0.034(5) 0.046(5) 0.000(4) -0.012(4) -0.017(4)
C4D 0.017(4) 0.048(5) 0.026(4) 0.002(4) -0.002(3) -0.007(4)
C5D 0.020(4) 0.032(4) 0.023(4) -0.001(3) -0.003(3) 0.008(3)
C6D 0.022(4) 0.029(4) 0.030(4) -0.012(3) -0.007(3) -0.001(3)
C1E 0.025(4) 0.028(4) 0.016(4) -0.001(3) -0.011(3) -0.001(3)
C2E 0.033(5) 0.050(5) 0.064(6) -0.035(4) -0.013(4) -0.004(4)
C3E 0.047(6) 0.094(8) 0.098(7) -0.076(6) -0.039(5) 0.041(5)
C4E 0.095(8) 0.050(6) 0.051(6) -0.025(5) -0.043(6) 0.039(6)
C5E 0.073(6) 0.033(5) 0.036(5) -0.003(4) 0.008(5) -0.001(5)
C6E 0.046(5) 0.038(5) 0.028(4) -0.009(4) 0.000(4) 0.006(4)
C1F 0.029(4) 0.016(3) 0.015(4) -0.001(3) -0.008(3) -0.001(3)
C2F 0.035(4) 0.028(4) 0.029(4) -0.005(3) -0.007(4) 0.003(3)
C3F 0.050(5) 0.045(5) 0.017(4) -0.001(3) 0.006(4) 0.004(4)
C4F 0.033(4) 0.032(5) 0.044(5) 0.001(4) 0.009(4) -0.003(4)
C5F 0.029(4) 0.048(5) 0.066(6) -0.004(4) -0.020(4) -0.006(4)
C6F 0.025(4) 0.043(5) 0.019(4) 0.002(3) -0.002(3) -0.008(3)
C1G 0.020(3) 0.020(4) 0.012(4) -0.002(3) -0.005(3) 0.001(3)
C2G 0.061(5) 0.024(4) 0.030(5) -0.004(3) -0.010(4) -0.008(4)
C3G 0.061(5) 0.040(5) 0.025(4) -0.013(4) 0.000(4) -0.004(4)
C4G 0.052(5) 0.044(5) 0.018(4) -0.007(4) 0.005(4) -0.006(4)
C5G 0.093(7) 0.019(4) 0.037(5) 0.001(4) -0.008(5) 0.003(4)
C6G 0.069(5) 0.029(4) 0.016(4) -0.004(3) 0.002(4) 0.006(4)
C1H 0.022(4) 0.039(4) 0.010(4) 0.004(3) -0.008(3) 0.001(3)
C2H 0.040(5) 0.096(7) 0.032(5) -0.008(5) -0.007(4) -0.038(5)
C3H 0.046(7) 0.148(12) 0.040(6) 0.003(6) -0.019(5) -0.051(7)
C4H 0.020(5) 0.156(12) 0.041(7) 0.046(7) -0.011(5) -0.020(6)
C5H 0.025(5) 0.095(8) 0.055(6) 0.013(5) 0.007(4) 0.013(5)
C6H 0.019(4) 0.049(5) 0.035(5) 0.015(4) -0.004(3) 0.000(4)
C1I 0.031(4) 0.018(4) 0.017(4) 0.005(3) -0.008(3) 0.000(3)
C2I 0.047(5) 0.024(4) 0.018(4) -0.006(3) -0.011(3) 0.006(3)
C3I 0.064(6) 0.041(5) 0.029(5) -0.013(4) -0.003(4) 0.017(5)
C4I 0.059(6) 0.039(5) 0.027(5) 0.008(4) 0.010(4) 0.033(5)
C5I 0.030(5) 0.052(6) 0.064(6) 0.005(5) 0.003(4) 0.009(4)
C6I 0.035(4) 0.024(4) 0.043(5) 0.002(3) -0.005(4) 0.002(3)
C1J 0.022(4) 0.024(4) 0.029(4) 0.000(3) -0.012(3) 0.002(3)
C2J 0.039(4) 0.025(4) 0.033(4) -0.008(3) -0.013(4) 0.008(3)
C3J 0.044(4) 0.020(4) 0.027(4) 0.008(3) -0.015(4) 0.000(3)
C4J 0.031(4) 0.040(5) 0.019(4) -0.001(3) -0.012(3) -0.001(3)
C5J 0.034(4) 0.046(5) 0.019(4) -0.009(3) -0.008(3) 0.006(4)
C6J 0.027(4) 0.025(4) 0.028(4) -0.002(3) -0.010(3) -0.002(3)
C1K 0.017(3) 0.021(4) 0.026(4) -0.014(3) -0.009(3) 0.001(3)
C2K 0.026(4) 0.030(4) 0.045(5) -0.012(4) -0.004(4) -0.003(3)
C3K 0.029(4) 0.040(5) 0.089(6) -0.033(5) -0.027(4) 0.016(4)
C4K 0.045(5) 0.027(4) 0.080(6) -0.015(4) -0.037(5) 0.007(4)
C5K 0.064(6) 0.031(5) 0.045(5) -0.006(4) -0.012(4) -0.005(4)
C6K 0.034(4) 0.026(4) 0.039(5) -0.010(4) -0.006(4) 0.001(3)
C1L 0.011(3) 0.021(4) 0.024(4) -0.005(3) -0.003(3) -0.004(3)
C2L 0.021(4) 0.035(4) 0.021(4) 0.000(3) -0.004(3) -0.007(3)
C3L 0.043(5) 0.040(5) 0.028(4) 0.001(4) 0.005(4) -0.013(4)
C4L 0.021(4) 0.040(5) 0.050(5) -0.011(4) 0.000(4) -0.013(3)
C5L 0.034(4) 0.042(5) 0.042(5) -0.006(4) -0.018(4) -0.015(4)
C6L 0.029(4) 0.029(4) 0.030(4) -0.001(3) -0.010(3) -0.001(3)
O100 0.040(3) 0.044(3) 0.054(4) -0.010(3) -0.010(3) -0.003(3)
C100 0.044(5) 0.056(5) 0.045(5) -0.030(4) -0.006(4) 0.009(4)

loop_
_atom_type_symbol
_atom_type_description
_atom_type_scat_dispersion_real
_atom_type_scat_dispersion_imag
_atom_type_scat_source
C C 0.0033 0.0016 'International Tables Vol C Tables 4.2.6.8 and 6.1.1.4'
H H 0.0000 0.0000 'International Tables Vol C Tables 4.2.6.8 and 6.1.1.4'
N N 0.0061 0.0033 'International Tables Vol C Tables 4.2.6.8 and 6.1.1.4'
O O 0.0106 0.0060 'International Tables Vol C Tables 4.2.6.8 and 6.1.1.4'
P P 0.1023 0.0942 'International Tables Vol C Tables 4.2.6.8 and 6.1.1.4'
Lu Lu -0.4720 5.8584 'International Tables Vol C Tables 4.2.6.8 and 6.1.1.4'

loop_
_geom_angle_atom_site_label_1
_geom_angle_atom_site_label_2
_geom_angle_atom_site_label_3
_geom_angle
_geom_angle_site_symmetry_1
_geom_angle_site_symmetry_3
_geom_angle_publ_flag
O3 Lu1 O2 152.06(14) . . ?
O3 Lu1 O1 84.72(13) . . ?
O2 Lu1 O1 85.68(13) . . ?
O3 Lu1 O21 125.63(14) . . ?
O2 Lu1 O21 72.77(14) . . ?
O1 Lu1 O21 146.50(14) . . ?
O3 Lu1 O31 84.13(14) . . ?
O2 Lu1 O31 81.23(14) . . ?
O1 Lu1 O31 127.87(14) . . ?
O21 Lu1 O31 74.68(15) . . ?
O3 Lu1 O12 77.87(14) . . ?
O2 Lu1 O12 125.59(14) . . ?
O1 Lu1 O12 78.66(14) . . ?
O21 Lu1 O12 93.12(15) . . ?
O31 Lu1 O12 146.43(14) . . ?
O3 Lu1 O22 74.17(15) . . ?
O2 Lu1 O22 123.77(14) . . ?
O1 Lu1 O22 147.70(14) . . ?
O21 Lu1 O22 52.20(14) . . ?
O31 Lu1 O22 74.68(16) . . ?
O12 Lu1 O22 73.25(16) . . ?
O3 Lu1 O32 78.52(14) . . ?
O2 Lu1 O32 73.66(13) . . ?
O1 Lu1 O32 75.11(14) . . ?
O21 Lu1 O32 120.58(15) . . ?
O31 Lu1 O32 52.78(14) . . ?
O12 Lu1 O32 146.00(14) . . ?
O22 Lu1 O32 122.50(16) . . ?
O3 Lu1 O11 128.71(14) . . ?
O2 Lu1 O11 73.88(14) . . ?
O1 Lu1 O11 76.75(15) . . ?
O21 Lu1 O11 72.84(16) . . ?
O31 Lu1 O11 143.60(14) . . ?
O12 Lu1 O11 51.90(14) . . ?
O22 Lu1 O11 97.51(18) . . ?
O32 Lu1 O11 138.12(15) . . ?
O3 Lu1 N10 103.36(16) . . ?
O2 Lu1 N10 99.67(16) . . ?
O1 Lu1 N10 76.09(14) . . ?
O21 Lu1 N10 82.49(15) . . ?
O31 Lu1 N10 155.83(14) . . ?
O12 Lu1 N10 26.00(13) . . ?
O22 Lu1 N10 85.19(17) . . ?
O32 Lu1 N10 150.83(14) . . ?
O11 Lu1 N10 25.90(13) . . ?
O3 Lu1 N30 80.97(14) . . ?
O2 Lu1 N30 75.30(15) . . ?
O1 Lu1 N30 101.35(15) . . ?
O21 Lu1 N30 97.66(16) . . ?
O31 Lu1 N30 26.55(13) . . ?
O12 Lu1 N30 158.76(14) . . ?
O22 Lu1 N30 99.18(17) . . ?
O32 Lu1 N30 26.24(13) . . ?
O11 Lu1 N30 149.18(14) . . ?
N10 Lu1 N30 174.61(16) . . ?
O3 Lu1 N20 99.68(17) . . ?
O2 Lu1 N20 98.45(16) . . ?
O1 Lu1 N20 159.52(15) . . ?
O21 Lu1 N20 26.31(14) . . ?
O31 Lu1 N20 72.60(16) . . ?
O12 Lu1 N20 82.71(16) . . ?
O22 Lu1 N20 25.90(13) . . ?
O32 Lu1 N20 125.34(16) . . ?
O11 Lu1 N20 85.10(17) . . ?
N10 Lu1 N20 83.44(16) . . ?
N30 Lu1 N20 99.10(17) . . ?
O4 Lu2 O6 153.95(13) . . ?
O4 Lu2 O5 81.79(13) . . ?
O6 Lu2 O5 86.71(13) . . ?
O4 Lu2 O62 76.56(14) . . ?
O6 Lu2 O62 126.55(14) . . ?
O5 Lu2 O62 88.22(14) . . ?
O4 Lu2 O52 122.51(14) . . ?
O6 Lu2 O52 77.18(14) . . ?
O5 Lu2 O52 149.71(14) . . ?
O62 Lu2 O52 81.34(15) . . ?
O4 Lu2 O41 81.88(14) . . ?
O6 Lu2 O41 85.05(13) . . ?
O5 Lu2 O41 123.14(14) . . ?
O62 Lu2 O41 138.70(14) . . ?
O52 Lu2 O41 81.26(14) . . ?
O4 Lu2 O61 125.64(14) . . ?
O6 Lu2 O61 74.05(13) . . ?
O5 Lu2 O61 78.51(14) . . ?
O62 Lu2 O61 52.84(14) . . ?
O52 Lu2 O61 72.51(14) . . ?
O41 Lu2 O61 149.34(14) . . ?
O4 Lu2 O42 74.64(13) . . ?
O6 Lu2 O42 79.54(13) . . ?
O5 Lu2 O42 71.18(13) . . ?
O62 Lu2 O42 146.53(14) . . ?
O52 Lu2 O42 129.07(14) . . ?
O41 Lu2 O42 51.99(13) . . ?
O61 Lu2 O42 140.58(13) . . ?
O4 Lu2 O51 71.74(14) . . ?
O6 Lu2 O51 122.34(14) . . ?
O5 Lu2 O51 150.94(14) . . ?
O62 Lu2 O51 74.39(14) . . ?
O52 Lu2 O51 51.26(14) . . ?
O41 Lu2 O51 65.50(14) . . ?
O61 Lu2 O51 107.19(14) . . ?
O42 Lu2 O51 111.59(14) . . ?
O4 Lu2 N60 102.07(15) . . ?
O6 Lu2 N60 100.07(15) . . ?
O5 Lu2 N60 84.85(15) . . ?
O62 Lu2 N60 26.49(13) . . ?
O52 Lu2 N60 73.17(15) . . ?
O41 Lu2 N60 151.92(15) . . ?
O61 Lu2 N60 26.53(12) . . ?
O42 Lu2 N60 156.02(14) . . ?
O51 Lu2 N60 89.08(15) . . ?
O4 Lu2 N40 75.18(14) . . ?
O6 Lu2 N40 83.14(13) . . ?
O5 Lu2 N40 96.85(15) . . ?
O62 Lu2 N40 150.22(14) . . ?
O52 Lu2 N40 106.31(15) . . ?
O41 Lu2 N40 26.30(12) . . ?
O61 Lu2 N40 156.89(14) . . ?
O42 Lu2 N40 25.80(12) . . ?
O51 Lu2 N40 87.95(15) . . ?
N60 Lu2 N40 176.47(15) . . ?
O6 P6 C1K 115.6(2) . . ?
O6 P6 C6 108.1(2) . . ?
C1K P6 C6 106.7(3) . . ?
O6 P6 C1L 112.1(3) . . ?
C1K P6 C1L 108.8(3) . . ?
C6 P6 C1L 104.9(3) . . ?
O1 P1 C1B 110.1(3) . . ?
O1 P1 C1 112.8(2) . . ?
C1B P1 C1 107.6(3) . . ?
O1 P1 C1A 110.7(3) . . ?
C1B P1 C1A 108.4(3) . . ?
C1 P1 C1A 107.1(3) . . ?
O2 P2 C1C 110.8(2) . . ?
O2 P2 C2 113.4(2) . . ?
C1C P2 C2 104.8(3) . . ?
O2 P2 C1D 109.7(3) . . ?
C1C P2 C1D 110.7(2) . . ?
C2 P2 C1D 107.4(3) . . ?
O3 P3 C1E 114.0(2) . . ?
O3 P3 C3 110.6(3) . . ?
C1E P3 C3 104.7(3) . . ?
O3 P3 C1F 109.6(3) . . ?
C1E P3 C1F 107.2(3) . . ?
C3 P3 C1F 110.7(3) . . ?
O4 P4 C1G 111.3(3) . . ?
O4 P4 C4 112.5(3) . . ?
C1G P4 C4 107.7(3) . . ?
O4 P4 C1H 108.7(3) . . ?
C1G P4 C1H 107.5(3) . . ?
C4 P4 C1H 108.9(3) . . ?
O5 P5 C1I 109.6(3) . . ?
O5 P5 C5 113.6(3) . . ?
C1I P5 C5 108.3(3) . . ?
O5 P5 C1J 112.4(3) . . ?
C1I P5 C1J 108.9(3) . . ?
C5 P5 C1J 103.8(3) . . ?
P1 O1 Lu1 151.3(2) . . ?
P2 O2 Lu1 149.1(2) . . ?
P3 O3 Lu1 173.0(3) . . ?
P4 O4 Lu2 152.8(2) . . ?
P4 O4 O5 109.3(2) . . ?
Lu2 O4 O5 49.49(10) . . ?
P5 O5 Lu2 153.7(2) . . ?
P5 O5 O4 105.0(2) . . ?
Lu2 O5 O4 48.73(10) . . ?
P6 O6 Lu2 156.7(2) . . ?
N10 O11 Lu1 94.4(3) . . ?
N10 O12 Lu1 97.6(3) . . ?
N20 O21 Lu1 98.2(4) . . ?
N20 O22 Lu1 95.5(3) . . ?
N30 O31 Lu1 97.1(3) . . ?
N30 O32 Lu1 94.5(3) . . ?
N40 O41 Lu2 98.0(3) . . ?
N40 O42 Lu2 92.9(3) . . ?
N50 O51 Lu2 92.5(3) . . ?
N50 O52 Lu2 101.9(4) . . ?
N60 O61 Lu2 93.9(3) . . ?
N60 O62 Lu2 97.0(3) . . ?
O13 N10 O11 122.3(6) . . ?
O13 N10 O12 121.5(5) . . ?
O11 N10 O12 116.1(5) . . ?
O13 N10 Lu1 177.6(5) . . ?
O11 N10 Lu1 59.7(3) . . ?
O12 N10 Lu1 56.4(3) . . ?
O23 N20 O22 124.6(6) . . ?
O23 N20 O21 121.3(6) . . ?
O22 N20 O21 114.1(5) . . ?
O23 N20 Lu1 176.3(5) . . ?
O22 N20 Lu1 58.6(3) . . ?
O21 N20 Lu1 55.5(3) . . ?
O33 N30 O32 122.3(6) . . ?
O33 N30 O31 122.1(6) . . ?
O32 N30 O31 115.6(5) . . ?
O33 N30 Lu1 177.8(4) . . ?
O32 N30 Lu1 59.3(3) . . ?
O31 N30 Lu1 56.3(3) . . ?
O43 N40 O42 123.4(5) . . ?
O43 N40 O41 119.9(5) . . ?
O42 N40 O41 116.7(5) . . ?
O43 N40 Lu2 170.5(4) . . ?
O42 N40 Lu2 61.3(3) . . ?
O41 N40 Lu2 55.7(3) . . ?
O53 N50 O52 121.6(6) . . ?
O53 N50 O51 124.1(6) . . ?
O52 N50 O51 114.3(5) . . ?
O63 N60 O61 121.8(5) . . ?
O63 N60 O62 122.7(6) . . ?
O61 N60 O62 115.5(5) . . ?
O63 N60 Lu2 173.6(5) . . ?
O61 N60 Lu2 59.6(3) . . ?
O62 N60 Lu2 56.5(3) . . ?
C2 C1 P1 111.8(4) . . ?
C1 C2 P2 112.6(4) . . ?
C3 C3 P3 114.1(5) 2_675 . ?
C5 C4 P4 113.0(4) . . ?
C4 C5 P5 113.7(4) . . ?
C6 C6 P6 110.5(5) 2_786 . ?
C6A C1A C2A 120.4(6) . . ?
C6A C1A P1 118.6(5) . . ?
C2A C1A P1 121.0(5) . . ?
C3A C2A C1A 119.0(6) . . ?
C2A C3A C4A 120.2(6) . . ?
C5A C4A C3A 120.8(6) . . ?
C4A C5A C6A 119.0(6) . . ?
C1A C6A C5A 120.6(6) . . ?
C2B C1B C6B 118.0(6) . . ?
C2B C1B P1 118.5(5) . . ?
C6B C1B P1 123.5(5) . . ?
C3B C2B C1B 120.1(7) . . ?
C4B C3B C2B 120.5(7) . . ?
C3B C4B C5B 119.3(7) . . ?
C6B C5B C4B 120.5(7) . . ?
C5B C6B C1B 121.4(7) . . ?
C6C C1C C2C 118.7(5) . . ?
C6C C1C P2 120.3(4) . . ?
C2C C1C P2 120.9(4) . . ?
C3C C2C C1C 120.1(6) . . ?
C4C C3C C2C 119.8(6) . . ?
C3C C4C C5C 120.3(6) . . ?
C6C C5C C4C 120.0(6) . . ?
C5C C6C C1C 121.1(6) . . ?
C6D C1D C2D 119.7(6) . . ?
C6D C1D P2 121.7(5) . . ?
C2D C1D P2 118.6(5) . . ?
C3D C2D C1D 118.4(7) . . ?
C4D C3D C2D 121.7(7) . . ?
C3D C4D C5D 120.2(6) . . ?
C4D C5D C6D 119.1(6) . . ?
C5D C6D C1D 120.9(6) . . ?
C6E C1E C2E 117.4(6) . . ?
C6E C1E P3 121.9(5) . . ?
C2E C1E P3 120.6(5) . . ?
C3E C2E C1E 121.3(7) . . ?
C4E C3E C2E 119.1(8) . . ?
C5E C4E C3E 121.3(8) . . ?
C4E C5E C6E 119.0(8) . . ?
C1E C6E C5E 121.8(7) . . ?
C2F C1F C6F 118.7(6) . . ?
C2F C1F P3 123.4(5) . . ?
C6F C1F P3 117.8(4) . . ?
C1F C2F C3F 120.4(6) . . ?
C4F C3F C2F 121.4(7) . . ?
C3F C4F C5F 119.7(7) . . ?
C4F C5F C6F 119.7(6) . . ?
C1F C6F C5F 120.2(6) . . ?
C6G C1G C2G 119.1(6) . . ?
C6G C1G P4 117.0(5) . . ?
C2G C1G P4 123.9(5) . . ?
C3G C2G C1G 121.4(6) . . ?
C2G C3G C4G 119.3(7) . . ?
C5G C4G C3G 120.5(7) . . ?
C4G C5G C6G 119.2(7) . . ?
C1G C6G C5G 120.4(6) . . ?
C6H C1H C2H 120.2(7) . . ?
C6H C1H P4 117.9(5) . . ?
C2H C1H P4 121.7(6) . . ?
C3H C2H C1H 119.3(9) . . ?
C4H C3H C2H 121.2(10) . . ?
C3H C4H C5H 121.0(9) . . ?
C4H C5H C6H 118.4(9) . . ?
C1H C6H C5H 119.9(8) . . ?
C2I C1I C6I 119.4(6) . . ?
C2I C1I P5 124.0(5) . . ?
C6I C1I P5 116.5(5) . . ?
C3I C2I C1I 120.6(7) . . ?
C4I C3I C2I 120.1(7) . . ?
C3I C4I C5I 121.1(7) . . ?
C4I C5I C6I 119.8(7) . . ?
C1I C6I C5I 119.0(7) . . ?
C2J C1J C6J 119.4(6) . . ?
C2J C1J P5 122.8(5) . . ?
C6J C1J P5 117.8(5) . . ?
C3J C2J C1J 121.1(6) . . ?
C2J C3J C4J 119.7(6) . . ?
C5J C4J C3J 120.7(6) . . ?
C4J C5J C6J 119.9(6) . . ?
C1J C6J C5J 119.3(6) . . ?
C6K C1K C2K 118.3(6) . . ?
C6K C1K P6 121.1(5) . . ?
C2K C1K P6 120.6(5) . . ?
C1K C2K C3K 120.8(7) . . ?
C4K C3K C2K 120.1(7) . . ?
C3K C4K C5K 120.3(7) . . ?
C4K C5K C6K 119.3(7) . . ?
C1K C6K C5K 121.3(6) . . ?
C2L C1L C6L 118.4(6) . . ?
C2L C1L P6 121.6(5) . . ?
C6L C1L P6 119.5(5) . . ?
C1L C2L C3L 120.0(6) . . ?
C4L C3L C2L 121.1(6) . . ?
C5L C4L C3L 119.8(7) . . ?
C4L C5L C6L 119.1(6) . . ?
C1L C6L C5L 121.5(6) . . ?

loop_
_geom_bond_atom_site_label_1
_geom_bond_atom_site_label_2
_geom_bond_distance
_geom_bond_site_symmetry_2
_geom_bond_publ_flag
Lu1 O3 2.235(4) . ?
Lu1 O2 2.243(4) . ?
Lu1 O1 2.251(4) . ?
Lu1 O21 2.385(4) . ?
Lu1 O31 2.395(4) . ?
Lu1 O12 2.397(4) . ?
Lu1 O22 2.456(4) . ?
Lu1 O32 2.462(4) . ?
Lu1 O11 2.469(4) . ?
Lu1 N10 2.851(5) . ?
Lu1 N30 2.855(6) . ?
Lu1 N20 2.863(6) . ?
Lu2 O4 2.216(4) . ?
Lu2 O6 2.229(3) . ?
Lu2 O5 2.242(4) . ?
Lu2 O62 2.375(4) . ?
Lu2 O52 2.381(4) . ?
Lu2 O41 2.392(4) . ?
Lu2 O61 2.444(4) . ?
Lu2 O42 2.520(4) . ?
Lu2 O51 2.572(4) . ?
Lu2 N60 2.827(5) . ?
Lu2 N40 2.868(5) . ?
P6 O6 1.482(4) . ?
P6 C1K 1.793(6) . ?
P6 C6 1.794(6) . ?
P6 C1L 1.801(6) . ?
P1 O1 1.504(4) . ?
P1 C1B 1.792(6) . ?
P1 C1 1.795(6) . ?
P1 C1A 1.818(6) . ?
P2 O2 1.503(4) . ?
P2 C1C 1.794(6) . ?
P2 C2 1.799(6) . ?
P2 C1D 1.805(6) . ?
P3 O3 1.486(4) . ?
P3 C1E 1.794(6) . ?
P3 C3 1.806(6) . ?
P3 C1F 1.810(6) . ?
P4 O4 1.487(4) . ?
P4 C1G 1.790(6) . ?
P4 C4 1.789(6) . ?
P4 C1H 1.794(6) . ?
P5 O5 1.506(4) . ?
P5 C1I 1.790(6) . ?
P5 C5 1.799(6) . ?
P5 C1J 1.808(6) . ?
O4 O5 2.919(5) . ?
O11 N10 1.249(6) . ?
O12 N10 1.261(6) . ?
O13 N10 1.225(6) . ?
O21 N20 1.282(6) . ?
O22 N20 1.256(6) . ?
O23 N20 1.213(6) . ?
O31 N30 1.286(6) . ?
O32 N30 1.266(6) . ?
O33 N30 1.221(6) . ?
O41 N40 1.283(6) . ?
O42 N40 1.250(6) . ?
O43 N40 1.235(6) . ?
O51 N50 1.283(6) . ?
O52 N50 1.276(6) . ?
O53 N50 1.230(6) . ?
O61 N60 1.266(6) . ?
O62 N60 1.271(6) . ?
O63 N60 1.217(6) . ?
C1 C2 1.559(7) . ?
C3 C3 1.505(11) 2_675 ?
C4 C5 1.547(7) . ?
C6 C6 1.547(10) 2_786 ?
C1A C6A 1.366(7) . ?
C1A C2A 1.395(8) . ?
C2A C3A 1.379(8) . ?
C3A C4A 1.382(8) . ?
C4A C5A 1.375(8) . ?
C5A C6A 1.387(8) . ?
C1B C2B 1.398(8) . ?
C1B C6B 1.398(8) . ?
C2B C3B 1.397(9) . ?
C3B C4B 1.380(10) . ?
C4B C5B 1.387(10) . ?
C5B C6B 1.366(9) . ?
C1C C6C 1.382(7) . ?
C1C C2C 1.410(7) . ?
C2C C3C 1.384(8) . ?
C3C C4C 1.379(8) . ?
C4C C5C 1.390(8) . ?
C5C C6C 1.367(7) . ?
C1D C6D 1.383(7) . ?
C1D C2D 1.392(8) . ?
C2D C3D 1.379(8) . ?
C3D C4D 1.368(8) . ?
C4D C5D 1.373(8) . ?
C5D C6D 1.382(8) . ?
C1E C6E 1.379(8) . ?
C1E C2E 1.380(8) . ?
C2E C3E 1.377(9) . ?
C3E C4E 1.371(11) . ?
C4E C5E 1.350(10) . ?
C5E C6E 1.381(9) . ?
C1F C2F 1.381(7) . ?
C1F C6F 1.387(8) . ?
C2F C3F 1.388(8) . ?
C3F C4F 1.351(9) . ?
C4F C5F 1.383(9) . ?
C5F C6F 1.408(8) . ?
C1G C6G 1.375(8) . ?
C1G C2G 1.378(8) . ?
C2G C3G 1.361(8) . ?
C3G C4G 1.392(8) . ?
C4G C5G 1.368(9) . ?
C5G C6G 1.398(8) . ?
C1H C6H 1.382(9) . ?
C1H C2H 1.382(9) . ?
C2H C3H 1.379(11) . ?
C3H C4H 1.343(13) . ?
C4H C5H 1.392(12) . ?
C5H C6H 1.397(9) . ?
C1I C2I 1.382(8) . ?
C1I C6I 1.400(8) . ?
C2I C3I 1.380(8) . ?
C3I C4I 1.365(10) . ?
C4I C5I 1.366(10) . ?
C5I C6I 1.409(9) . ?
C1J C2J 1.390(8) . ?
C1J C6J 1.393(8) . ?
C2J C3J 1.376(8) . ?
C3J C4J 1.384(8) . ?
C4J C5J 1.374(8) . ?
C5J C6J 1.411(8) . ?
C1K C6K 1.378(8) . ?
C1K C2K 1.381(8) . ?
C2K C3K 1.395(8) . ?
C3K C4K 1.369(9) . ?
C4K C5K 1.372(9) . ?
C5K C6K 1.403(8) . ?
C1L C2L 1.368(7) . ?
C1L C6L 1.382(7) . ?
C2L C3L 1.396(8) . ?
C3L C4L 1.370(8) . ?
C4L C5L 1.360(8) . ?
C5L C6L 1.405(8) . ?
O100 C100 1.457(7) . ?
